data_2211969
loop_
_publ_author_name
'Burkhardt, Anja'
'Buchholz, Axel'
'G\"orls, Helmar'
'Plass, Winfried'

_publ_section_title 3-Formylphenyl-2,3,4,6-tetra-<i>O</i>-acetyl-\b-<small>D</small>-glucopyranoside
_journal_coeditor_code WN2105
_journal_issue 1
_journal_name_full 'Acta Crystallographica Section E'
_journal_page_first o387
_journal_page_last o388
_journal_paper_doi 10.1107/S1600536806053980
_journal_volume 63
_journal_year 2007
_chemical_formula_iupac 'C21 H24 O11'
_chemical_formula_moiety 'C21 H24 O11'
_chemical_formula_sum 'C21 H24 O11'
_chemical_formula_weight 452.40
_chemical_melting_point 125
_chemical_name_systematic
;
3-Formylphenyl-2,3,4,6-tetra-O-acetyl-\b-D-glucopyranoside
;
_space_group_IT_number 4
_symmetry_cell_setting monoclinic
_symmetry_space_group_name_Hall 'P 2yb'
_symmetry_space_group_name_H-M 'P 1 21 1'
_atom_sites_solution_hydrogens geom
_atom_sites_solution_primary direct
_atom_sites_solution_secondary difmap
_audit_creation_method SHELXL-97
_cell_angle_alpha 90.00
_cell_angle_beta 101.15(3)
_cell_angle_gamma 90.00
_cell_formula_units_Z 2
_cell_length_a 11.126(2)
_cell_length_b 8.0199(16)
_cell_length_c 12.414(3)
_cell_measurement_reflns_used 3652
_cell_measurement_temperature 183(2)
_cell_measurement_theta_max 27.47
_cell_measurement_theta_min 2.74
_cell_volume 1086.8(4)
_computing_cell_refinement 'DENZO (Otwinowski & Minor, 1997)'
_computing_data_collection 'COLLECT (Nonius 1998)'
_computing_data_reduction DENZO
_computing_molecular_graphics 'XP (Siemens, 1990)'
_computing_publication_material XP
_computing_structure_refinement 'SHELXL97 (Sheldrick, 1997)'
_computing_structure_solution 'SHELXS97 (Sheldrick, 1997)'
_diffrn_ambient_temperature 183(2)
_diffrn_measured_fraction_theta_full 0.996
_diffrn_measured_fraction_theta_max 0.996
_diffrn_measurement_device_type 'Nonius KappaCCD'
_diffrn_measurement_method '\f and \w'
_diffrn_radiation_monochromator graphite
_diffrn_radiation_source 'fine-focus sealed tube'
_diffrn_radiation_type MoK\a
_diffrn_radiation_wavelength 0.71073
_diffrn_reflns_av_R_equivalents 0.0372
_diffrn_reflns_av_sigmaI/netI 0.0424
_diffrn_reflns_limit_h_max 14
_diffrn_reflns_limit_h_min -12
_diffrn_reflns_limit_k_max 10
_diffrn_reflns_limit_k_min -10
_diffrn_reflns_limit_l_max 16
_diffrn_reflns_limit_l_min -16
_diffrn_reflns_number 7838
_diffrn_reflns_theta_full 27.47
_diffrn_reflns_theta_max 27.47
_diffrn_reflns_theta_min 2.74
_diffrn_standards_number 0
_exptl_absorpt_coefficient_mu 0.113
_exptl_absorpt_correction_type none
_exptl_crystal_colour colourless
_exptl_crystal_density_diffrn 1.382
_exptl_crystal_density_method 'not measured'
_exptl_crystal_description needle
_exptl_crystal_F_000 476
_exptl_crystal_size_max 0.3
_exptl_crystal_size_mid 0.3
_exptl_crystal_size_min 0.2
_refine_diff_density_max 0.151
_refine_diff_density_min -0.187
_refine_ls_extinction_method none
_refine_ls_goodness_of_fit_ref 1.047
_refine_ls_hydrogen_treatment constr
_refine_ls_matrix_type full
_refine_ls_number_parameters 293
_refine_ls_number_reflns 2662
_refine_ls_number_restraints 1
_refine_ls_restrained_S_all 1.046
_refine_ls_R_factor_all 0.0581
_refine_ls_R_factor_gt 0.0380
_refine_ls_shift/su_max 0.000
_refine_ls_shift/su_mean 0.000
_refine_ls_structure_factor_coef Fsqd
_refine_ls_weighting_details 'calc w=1/[\s^2^(Fo^2^)+(0.0473P)^2^+0.0368P] where P=(Fo^2^+2Fc^2^)/3'
_refine_ls_weighting_scheme calc
_refine_ls_wR_factor_gt 0.0808
_refine_ls_wR_factor_ref 0.0893
_reflns_number_gt 2100
_reflns_number_total 2662
_reflns_threshold_expression I>2\s(I)
_cod_data_source_file wn2105.cif
_cod_data_source_block I
_cod_original_sg_symbol_H-M 'P 21'
_cod_database_code 2211969
_cod_database_fobs_code 2211969

loop_
_symmetry_equiv_pos_as_xyz
'x, y, z'
'-x, y+1/2, -z'

loop_
_atom_site_type_symbol
_atom_site_label
_atom_site_fract_x
_atom_site_fract_y
_atom_site_fract_z
_atom_site_U_iso_or_equiv
_atom_site_adp_type
_atom_site_calc_flag
_atom_site_refinement_flags
_atom_site_occupancy
O O1 1.13574(13) 0.2432(2) 0.83708(12) 0.0342(4) Uani d . 1
O O2 1.03573(14) 0.4335(2) 0.64778(13) 0.0348(4) Uani d . 1
O O3 0.77643(15) 0.3777(2) 0.58790(13) 0.0377(4) Uani d . 1
O O4 0.65389(14) 0.4242(2) 0.76636(15) 0.0392(4) Uani d . 1
O O5 0.95708(13) 0.2697(2) 0.89921(12) 0.0320(4) Uani d . 1
O O6 0.86516(14) 0.3290(3) 1.08648(13) 0.0398(4) Uani d . 1
O O7 1.20010(17) 0.4272(3) 1.24659(15) 0.0491(5) Uani d . 1
O O8 1.09519(18) 0.2008(3) 0.57145(16) 0.0507(5) Uani d . 1
O O9 0.68160(17) 0.6290(3) 0.56873(16) 0.0483(5) Uani d . 1
O O10 0.55618(16) 0.1798(3) 0.76575(18) 0.0526(5) Uani d . 1
O O11 0.72819(16) 0.2224(3) 1.17634(16) 0.0610(6) Uani d . 1
C C1 1.03122(19) 0.3429(3) 0.83177(18) 0.0303(5) Uani d . 1
H H1 1.0542 0.4595 0.8559 0.036 Uiso calc R 1
C C2 0.96606(19) 0.3390(3) 0.71205(19) 0.0314(5) Uani d . 1
H H2 0.9586 0.2211 0.6854 0.038 Uiso calc R 1
C C3 0.8390(2) 0.4172(3) 0.69794(18) 0.0319(5) Uani d . 1
H H3 0.8456 0.5408 0.7083 0.038 Uiso calc R 1
C C4 0.77101(19) 0.3407(4) 0.7798(2) 0.0330(5) Uani d . 1
H H4 0.7577 0.2193 0.7634 0.040 Uiso calc R 1
C C5 0.84534(19) 0.3620(3) 0.89566(19) 0.0327(5) Uani d . 1
H H5 0.8645 0.4826 0.9105 0.039 Uiso calc R 1
C C6 0.7842(2) 0.2916(4) 0.98346(19) 0.0367(6) Uani d . 1
H H6A 0.7031 0.3441 0.9806 0.044 Uiso calc R 1
H H6B 0.7729 0.1697 0.9741 0.044 Uiso calc R 1
C C7 1.22716(19) 0.2515(3) 0.93029(19) 0.0333(5) Uani d . 1
C C8 1.3389(2) 0.1869(4) 0.9174(2) 0.0408(6) Uani d . 1
H H8 1.3477 0.1396 0.8492 0.049 Uiso calc R 1
C C9 1.4376(2) 0.1915(4) 1.0042(2) 0.0482(7) Uani d . 1
H H9 1.5149 0.1497 0.9951 0.058 Uiso calc R 1
C C10 1.4242(2) 0.2565(4) 1.1037(2) 0.0443(7) Uani d . 1
H H10 1.4924 0.2607 1.1630 0.053 Uiso calc R 1
C C11 1.3113(2) 0.3159(3) 1.1175(2) 0.0362(6) Uani d . 1
C C12 1.2105(2) 0.3151(3) 1.03016(19) 0.0326(5) Uani d . 1
H H12 1.1331 0.3568 1.0391 0.039 Uiso calc R 1
C C13 1.2949(2) 0.3746(4) 1.2264(2) 0.0404(6) Uani d . 1
H H13 1.3641 0.3708 1.2848 0.049 Uiso calc R 1
C C14 1.0959(2) 0.3501(4) 0.57899(19) 0.0350(6) Uani d . 1
C C15 1.1597(2) 0.4686(4) 0.5167(2) 0.0437(7) Uani d . 1
H H15A 1.2099 0.4060 0.4740 0.066 Uiso calc R 1
H H15B 1.2123 0.5428 0.5682 0.066 Uiso calc R 1
H H15C 1.0989 0.5350 0.4670 0.066 Uiso calc R 1
C C16 0.6981(2) 0.4950(4) 0.5328(2) 0.0407(6) Uani d . 1
C C17 0.6349(3) 0.4251(5) 0.4255(2) 0.0618(9) Uani d . 1
H H17A 0.5955 0.5156 0.3785 0.093 Uiso calc R 1
H H17B 0.5727 0.3446 0.4379 0.093 Uiso calc R 1
H H17C 0.6949 0.3692 0.3896 0.093 Uiso calc R 1
C C18 0.5530(2) 0.3272(4) 0.7512(2) 0.0369(6) Uani d . 1
C C19 0.4392(2) 0.4271(5) 0.7153(3) 0.0563(8) Uani d . 1
H H19A 0.3748 0.3554 0.6744 0.084 Uiso calc R 1
H H19B 0.4559 0.5186 0.6680 0.084 Uiso calc R 1
H H19C 0.4121 0.4728 0.7798 0.084 Uiso calc R 1
C C20 0.8245(2) 0.2907(3) 1.1786(2) 0.0368(6) Uani d . 1
C C21 0.9133(2) 0.3430(4) 1.2784(2) 0.0435(6) Uani d . 1
H H21A 0.8931 0.4558 1.2995 0.065 Uiso calc R 1
H H21B 0.9964 0.3421 1.2628 0.065 Uiso calc R 1
H H21C 0.9090 0.2655 1.3386 0.065 Uiso calc R 1

loop_
_atom_site_aniso_label
_atom_site_aniso_U_11
_atom_site_aniso_U_22
_atom_site_aniso_U_33
_atom_site_aniso_U_12
_atom_site_aniso_U_13
_atom_site_aniso_U_23
O1 0.0263(8) 0.0411(11) 0.0341(9) 0.0030(8) 0.0032(7) -0.0033(7)
O2 0.0350(9) 0.0364(10) 0.0337(9) -0.0014(8) 0.0084(7) -0.0004(8)
O3 0.0364(8) 0.0383(11) 0.0344(9) 0.0043(8) -0.0034(7) -0.0039(8)
O4 0.0247(8) 0.0377(11) 0.0542(11) 0.0045(8) 0.0050(7) -0.0014(9)
O5 0.0258(7) 0.0362(10) 0.0338(8) 0.0006(8) 0.0054(6) 0.0011(7)
O6 0.0337(8) 0.0515(12) 0.0349(9) -0.0091(8) 0.0086(7) -0.0038(8)
O7 0.0475(11) 0.0585(13) 0.0404(10) -0.0050(10) 0.0065(8) 0.0011(9)
O8 0.0616(12) 0.0400(13) 0.0571(12) -0.0037(10) 0.0280(10) -0.0063(9)
O9 0.0502(11) 0.0407(12) 0.0521(11) 0.0090(9) 0.0056(9) 0.0021(9)
O10 0.0322(10) 0.0447(14) 0.0808(14) -0.0009(9) 0.0106(9) -0.0041(11)
O11 0.0399(10) 0.0917(19) 0.0525(11) -0.0148(12) 0.0120(9) 0.0080(12)
C1 0.0245(10) 0.0314(13) 0.0353(12) 0.0010(10) 0.0061(9) -0.0008(11)
C2 0.0289(11) 0.0330(13) 0.0323(12) -0.0014(11) 0.0054(9) -0.0028(10)
C3 0.0301(11) 0.0328(14) 0.0300(12) -0.0010(10) -0.0013(9) -0.0046(10)
C4 0.0240(10) 0.0340(14) 0.0396(13) 0.0016(11) 0.0022(9) -0.0050(11)
C5 0.0252(10) 0.0346(14) 0.0388(13) 0.0000(10) 0.0077(9) -0.0051(11)
C6 0.0270(11) 0.0424(17) 0.0411(13) -0.0029(11) 0.0075(10) -0.0020(11)
C7 0.0246(10) 0.0364(14) 0.0380(13) -0.0039(10) 0.0037(9) 0.0057(11)
C8 0.0298(12) 0.0462(17) 0.0475(14) -0.0037(12) 0.0099(11) 0.0014(13)
C9 0.0254(12) 0.0570(19) 0.0617(18) 0.0024(13) 0.0072(12) 0.0093(15)
C10 0.0287(11) 0.0493(17) 0.0510(16) -0.0054(12) -0.0021(11) 0.0095(14)
C11 0.0299(11) 0.0346(15) 0.0417(13) -0.0068(11) 0.0008(10) 0.0080(11)
C12 0.0268(10) 0.0338(15) 0.0363(12) -0.0008(10) 0.0039(9) 0.0047(10)
C13 0.0378(13) 0.0435(17) 0.0372(13) -0.0076(12) 0.0002(11) 0.0069(11)
C14 0.0333(12) 0.0392(17) 0.0314(12) 0.0017(12) 0.0033(10) 0.0004(11)
C15 0.0397(13) 0.0523(19) 0.0403(14) 0.0022(13) 0.0109(11) 0.0093(12)
C16 0.0328(13) 0.0453(18) 0.0423(14) 0.0062(12) 0.0030(11) 0.0045(13)
C17 0.0589(18) 0.073(2) 0.0444(17) 0.0171(18) -0.0127(14) -0.0006(16)
C18 0.0303(12) 0.0422(17) 0.0367(13) 0.0001(12) 0.0030(10) -0.0037(11)
C19 0.0300(13) 0.057(2) 0.076(2) 0.0050(14) -0.0028(13) 0.0070(17)
C20 0.0309(12) 0.0368(16) 0.0445(14) 0.0044(11) 0.0121(10) 0.0046(11)
C21 0.0474(14) 0.0470(17) 0.0371(14) -0.0023(14) 0.0106(11) 0.0012(13)

loop_
_atom_type_symbol
_atom_type_description
_atom_type_scat_dispersion_real
_atom_type_scat_dispersion_imag
_atom_type_scat_source
C C 0.0033 0.0000 'International Tables Vol C Tables 4.2.6.8 and 6.1.1.4'
H H 0.0000 0.0000 'International Tables Vol C Tables 4.2.6.8 and 6.1.1.4'
O O 0.0106 0.0000 'International Tables Vol C Tables 4.2.6.8 and 6.1.1.4'

loop_
_geom_angle_atom_site_label_1
_geom_angle_atom_site_label_2
_geom_angle_atom_site_label_3
_geom_angle
C7 O1 C1 118.68(19)
C14 O2 C2 118.4(2)
C16 O3 C3 117.7(2)
C18 O4 C4 117.2(2)
C1 O5 C5 111.58(18)
C20 O6 C6 116.78(18)
O1 C1 O5 108.03(19)
O1 C1 C2 105.56(18)
O5 C1 C2 110.35(17)
O1 C1 H1 110.9
O5 C1 H1 110.9
C2 C1 H1 110.9
O2 C2 C1 109.03(17)
O2 C2 C3 107.9(2)
C1 C2 C3 111.06(19)
O2 C2 H2 109.6
C1 C2 H2 109.6
C3 C2 H2 109.6
O3 C3 C4 109.59(19)
O3 C3 C2 106.55(19)
C4 C3 C2 109.2(2)
O3 C3 H3 110.5
C4 C3 H3 110.5
C2 C3 H3 110.5
O4 C4 C3 107.0(2)
O4 C4 C5 111.68(19)
C3 C4 C5 109.80(19)
O4 C4 H4 109.5
C3 C4 H4 109.5
C5 C4 H4 109.5
O5 C5 C6 107.1(2)
O5 C5 C4 106.19(18)
C6 C5 C4 113.79(19)
O5 C5 H5 109.9
C6 C5 H5 109.9
C4 C5 H5 109.9
O6 C6 C5 105.76(18)
O6 C6 H6A 110.6
C5 C6 H6A 110.6
O6 C6 H6B 110.6
C5 C6 H6B 110.6
H6A C6 H6B 108.7
C8 C7 C12 121.3(2)
C8 C7 O1 114.6(2)
C12 C7 O1 124.1(2)
C9 C8 C7 119.7(3)
C9 C8 H8 120.1
C7 C8 H8 120.1
C10 C9 C8 120.1(2)
C10 C9 H9 119.9
C8 C9 H9 119.9
C9 C10 C11 120.0(2)
C9 C10 H10 120.0
C11 C10 H10 120.0
C10 C11 C12 120.8(2)
C10 C11 C13 119.9(2)
C12 C11 C13 119.2(2)
C7 C12 C11 117.9(2)
C7 C12 H12 121.0
C11 C12 H12 121.0
O7 C13 C11 124.7(2)
O7 C13 H13 117.6
C11 C13 H13 117.6
O8 C14 O2 122.9(2)
O8 C14 C15 126.3(3)
O2 C14 C15 110.7(2)
C14 C15 H15A 109.5
C14 C15 H15B 109.5
H15A C15 H15B 109.5
C14 C15 H15C 109.5
H15A C15 H15C 109.5
H15B C15 H15C 109.5
O9 C16 O3 124.1(2)
O9 C16 C17 126.4(3)
O3 C16 C17 109.4(3)
C16 C17 H17A 109.5
C16 C17 H17B 109.5
H17A C17 H17B 109.5
C16 C17 H17C 109.5
H17A C17 H17C 109.5
H17B C17 H17C 109.5
O10 C18 O4 123.3(2)
O10 C18 C19 125.1(3)
O4 C18 C19 111.6(3)
C18 C19 H19A 109.5
C18 C19 H19B 109.5
H19A C19 H19B 109.5
C18 C19 H19C 109.5
H19A C19 H19C 109.5
H19B C19 H19C 109.5
O11 C20 O6 122.0(2)
O11 C20 C21 126.5(2)
O6 C20 C21 111.4(2)
C20 C21 H21A 109.5
C20 C21 H21B 109.5
H21A C21 H21B 109.5
C20 C21 H21C 109.5
H21A C21 H21C 109.5
H21B C21 H21C 109.5

loop_
_geom_bond_atom_site_label_1
_geom_bond_atom_site_label_2
_geom_bond_distance
O1 C7 1.387(3)
O1 C1 1.402(3)
O2 C14 1.358(3)
O2 C2 1.432(3)
O3 C16 1.372(3)
O3 C3 1.443(3)
O4 C18 1.349(3)
O4 C4 1.446(3)
O5 C1 1.412(3)
O5 C5 1.440(3)
O6 C20 1.344(3)
O6 C6 1.446(3)
O7 C13 1.207(3)
O8 C14 1.201(3)
O9 C16 1.192(4)
O10 C18 1.195(4)
O11 C20 1.199(3)
C1 C2 1.523(3)
C1 H1 1.0000
C2 C3 1.526(3)
C2 H2 1.0000
C3 C4 1.509(4)
C3 H3 1.0000
C4 C5 1.524(3)
C4 H4 1.0000
C5 C6 1.502(3)
C5 H5 1.0000
C6 H6A 0.9900
C6 H6B 0.9900
C7 C8 1.384(3)
C7 C12 1.386(4)
C8 C9 1.383(4)
C8 H8 0.9500
C9 C10 1.375(4)
C9 H9 0.9500
C10 C11 1.385(4)
C10 H10 0.9500
C11 C12 1.401(3)
C11 C13 1.475(4)
C12 H12 0.9500
C13 H13 0.9500
C14 C15 1.489(4)
C15 H15A 0.9800
C15 H15B 0.9800
C15 H15C 0.9800
C16 C17 1.490(4)
C17 H17A 0.9800
C17 H17B 0.9800
C17 H17C 0.9800
C18 C19 1.491(4)
C19 H19A 0.9800
C19 H19B 0.9800
C19 H19C 0.9800
C20 C21 1.488(4)
C21 H21A 0.9800
C21 H21B 0.9800
C21 H21C 0.9800

loop_
_cod_related_entry_id
_cod_related_entry_database
_cod_related_entry_code
1 ChemSpider 19681306
